data_2104610
loop_
_publ_author_name
'Marsh, Richard E.'

_publ_section_title
;
 Space groups <i>P</i>1 and <i>Cc</i>: how are they doing?
;
_journal_coeditor_code BK5088
_journal_issue 6
_journal_name_full 'Acta Crystallographica Section B'
_journal_page_first 782
_journal_page_last 783
_journal_paper_doi 10.1107/S0108768109046448
_journal_volume 65
_journal_year 2009
_chemical_formula_moiety 'C62 H80 N8 Na Ni4 O16, P F6'
_chemical_formula_sum 'C62 H80 F6 N8 Na Ni4 O16 P'
_chemical_formula_weight 1596.14
_chemical_name_systematic
;
Tetrakis(mu(3)-Acetato-O,O,O')-bis(mu(2)-acetato-O,O)-bis(mu(2)-(eta-
propyliminomethyl)-4-methyl-6-((bis(pyridin-2-ylmethyl)amino)phenolato)-
bis(methanol)-tetra-nickel(ii)-sodium hexafluorophosphate.
;
_space_group_IT_number 20
_symmetry_cell_setting orthorhombic
_symmetry_space_group_name_Hall 'C 2c 2'
_symmetry_space_group_name_H-M 'C 2 2 21'
_cell_angle_alpha 90.00
_cell_angle_beta 90.00
_cell_angle_gamma 90.00
_cell_formula_units_Z 4
_cell_length_a 14.8237(16)
_cell_length_b 22.6797(16)
_cell_length_c 21.3521(18)
_cell_measurement_temperature 150(2)
_cell_volume 7178.5(11)
_diffrn_radiation_type MoK\a
_diffrn_radiation_wavelength 0.71073
_exptl_crystal_colour GREEN
_exptl_crystal_density_diffrn 1.477
_exptl_crystal_description PRISM
_exptl_crystal_F_000 3312
_cod_data_source_file bk5088.cif
_cod_data_source_block BENWUN
_cod_depositor_comments
;
The following automatic conversions were performed:
'_symmetry_cell_setting' value 'Orthorhombic' changed to 'orthorhombic'
according to '/home/saulius/struct/CIF-dictionaries/cif_core.dic'
dictionary named 'cif_core.dic' version 2.4.1 from 2010-06-29.

Automatic conversion script
Id: cif_fix_enum 1527 2010-12-29 10:47:43Z saulius 

The following automatic conversions were performed:

'_symmetry_cell_setting' value 'Orthorhombic' changed to
'orthorhombic' according to
/home/saulius/struct/CIF-dictionaries/cif_core.dic dictionary named
'cif_core.dic' version 2.4.1 from 2010-06-29.

Automatic conversion script
Id: cif_fix_values 1715 2011-07-08 13:25:40Z adriana 
;
_cod_original_sg_symbol_H-M C222(1)
_cod_database_code 2104610

loop_
_symmetry_equiv_pos_site_id
_symmetry_equiv_pos_as_xyz
1 x,y,z
2 -x,-y,1/2+z
3 x,-y,-z
4 -x,y,1/2-z
5 1/2+x,1/2+y,z
6 1/2-x,1/2-y,1/2+z
7 1/2+x,1/2-y,-z
8 1/2-x,1/2+y,1/2-z

loop_
_atom_site_label
_atom_site_type_symbol
_atom_site_fract_x
_atom_site_fract_y
_atom_site_fract_z
_atom_site_occupancy
Ni1 Ni 0.79355 0.36941 0.52547 1
Ni2 Ni 0.59941 0.35757 0.60909 1
Na1 Na 0.79222 0.5 0.5 1
O1 O 0.70107 0.31664 0.56271 1
O2 O 0.79691 0.43668 0.59125 1
O3 O 0.66912 0.42621 0.64535 1
O4 O 0.69624 0.42048 0.47970 1
O5 O 0.56509 0.39587 0.52495 1
O6 O 0.88907 0.42265 0.48081 1
O7 O 0.91500 0.37822 0.38879 1
O8 O 0.79877 0.31282 0.44691 1
H1 H 0.8416 0.3294 0.4182 1
N1 N 0.51056 0.28695 0.59220 1
N2 N 0.47903 0.39463 0.63978 1
N3 N 0.63522 0.30408 0.68551 1
N4 N 0.88931 0.31975 0.57195 1
C1 C 0.7392 0.0670 0.5586 1
H2 H 0.7812 0.0564 0.5250 1
H3 H 0.6804 0.0490 0.5503 1
H4 H 0.7626 0.0526 0.5986 1
C2 C 0.7292 0.13422 0.56129 1
C3 C 0.6456 0.16108 0.55176 1
H5 H 0.5944 0.1368 0.5444 1
C4 C 0.6344 0.22164 0.55251 1
C5 C 0.7107 0.25844 0.56255 1
C6 C 0.7944 0.23125 0.57257 1
C7 C 0.8015 0.17015 0.57275 1
H6 H 0.8585 0.1528 0.5812 1
C8 C 0.5440 0.24877 0.54055 1
H7 H 0.4997 0.2168 0.5333 1
H8 H 0.5475 0.2726 0.5018 1
C9 C 0.4235 0.31440 0.57559 1
H9 H 0.4246 0.3268 0.5312 1
H10 H 0.3744 0.2852 0.5808 1
C10 C 0.4056 0.36699 0.61640 1
C11 C 0.3192 0.38903 0.62655 1
H11 H 0.2680 0.3692 0.6100 1
C12 C 0.3088 0.44005 0.66090 1
H12 H 0.2502 0.4552 0.6690 1
C13 C 0.3844 0.46922 0.68370 1
H13 H 0.3788 0.5052 0.7062 1
C14 C 0.4681 0.44435 0.67269 1
H14 H 0.5200 0.4634 0.6892 1
C15 C 0.5027 0.25317 0.65152 1
H15 H 0.4554 0.2712 0.6782 1
H16 H 0.4844 0.2122 0.6420 1
C16 C 0.5908 0.25270 0.68635 1
C17 C 0.6238 0.20319 0.71595 1
H17 H 0.5903 0.1674 0.7160 1
C18 C 0.7076 0.20660 0.74591 1
H18 H 0.7324 0.1732 0.7665 1
C19 C 0.7534 0.25930 0.74505 1
H19 H 0.8106 0.2629 0.7647 1
C20 C 0.7147 0.30687 0.71513 1
H20 H 0.7460 0.3434 0.7156 1
C21 C 0.8770 0.26498 0.58395 1
H21 H 0.9262 0.2442 0.6020 1
C22 C 0.9780 0.34398 0.58965 1
H22 H 1.0243 0.3128 0.5854 1
H23 H 0.9940 0.3763 0.5606 1
C23 C 0.9789 0.36713 0.65570 1
H24 H 0.9332 0.3988 0.6598 1
H25 H 0.9622 0.3350 0.6848 1
C24 C 1.0717 0.39150 0.67390 1
H26 H 1.0697 0.4062 0.7170 1
H27 H 1.1168 0.3601 0.6707 1
H28 H 1.0880 0.4238 0.6456 1
C25 C 0.7414 0.45176 0.63308 1
C26 C 0.7638 0.50594 0.67160 1
H29 H 0.8200 0.5216 0.6583 1
H30 H 0.7179 0.5347 0.6661 1
H31 H 0.7675 0.4954 0.7148 1
C27 C 0.6106 0.41890 0.48212 1
C28 C 0.5604 0.44727 0.42904 1
H32 H 0.4954 0.4433 0.4360 1
H33 H 0.5764 0.4892 0.4268 1
H34 H 0.5768 0.4279 0.3896 1
C29 C 0.9260 0.41905 0.42615 1
C30 C 0.9881 0.46985 0.40850 1
H35 H 1.0130 0.4630 0.3666 1
H36 H 0.9538 0.5068 0.4087 1
H37 H 1.0374 0.4725 0.4390 1
C31 C 0.7190 0.29930 0.41140 1
H38 H 0.7346 0.2726 0.3770 1
H39 H 0.6745 0.2802 0.4387 1
H40 H 0.6934 0.3358 0.3944 1
P1 P 0.5 0.34823 0.25 1
F1 F 0.5547 0.3484 0.1884 1
F2 F 0.5884 0.3491 0.2870 1
F3 F 0.5 0.2798 0.25 1
F4 F 0.4962 0.4174 0.2625 0.32
F5 F 0.5325 0.4126 0.2696 0.18

loop_
_geom_angle_atom_site_label_1
_geom_angle_atom_site_label_2
_geom_angle_atom_site_label_3
_geom_angle
_geom_angle_site_symmetry_1
_geom_angle_site_symmetry_2
_geom_angle_site_symmetry_3
_geom_angle_publ_flag
O1 Ni1 O2 100.88 . . . yes
O1 Ni1 O4 92.56 . . . yes
O1 Ni1 O6 176.42 . . . yes
O1 Ni1 O8 88.69 . . . yes
O1 Ni1 N4 87.33 . . . yes
O2 Ni1 O4 85.74 . . . yes
O2 Ni1 O6 82.40 . . . yes
O2 Ni1 O8 169.47 . . . yes
O2 Ni1 N4 93.39 . . . yes
O4 Ni1 O6 86.23 . . . yes
O4 Ni1 O8 89.47 . . . yes
O4 Ni1 N4 179.09 . . . yes
O6 Ni1 O8 87.93 . . . yes
O6 Ni1 N4 93.93 . . . yes
O8 Ni1 N4 91.44 . . . yes
O1 Ni2 O3 99.18 . . . yes
O1 Ni2 O5 87.17 . . . yes
O1 Ni2 N1 91.89 . . . yes
O1 Ni2 N2 167.67 . . . yes
O1 Ni2 N3 85.83 . . . yes
O3 Ni2 O5 97.79 . . . yes
O3 Ni2 N1 166.17 . . . yes
O3 Ni2 N2 90.38 . . . yes
O3 Ni2 N3 91.03 . . . yes
O5 Ni2 N1 90.97 . . . yes
O5 Ni2 N2 83.82 . . . yes
O5 Ni2 N3 169.51 . . . yes
N1 Ni2 N2 79.89 . . . yes
N1 Ni2 N3 81.48 . . . yes
N2 Ni2 N3 101.86 . . . yes
F1 P1 F3 90.14 4_655 . . yes
F2 P1 F3 90.74 4_655 . . yes
F3 P1 F4 170.14 . . 4_655 yes
F3 P1 F5 156.39 . . 4_655 yes
F1 P1 F4 80.58 4_655 . . yes
F2 P1 F4 92.50 4_655 . . yes
F4 P1 F4 19.73 . . 4_655 yes
F1 P1 F5 86.15 4_655 . . yes
F2 P1 F5 112.50 4_655 . . yes
F5 P1 F5 47.22 . . 4_655 yes
F1 P1 F2 89.43 4_655 . 4_655 yes
F1 P1 F4 99.14 4_655 . 4_655 yes
F1 P1 F5 93.59 4_655 . 4_655 yes
F2 P1 F4 86.05 4_655 . 4_655 yes
F2 P1 F5 66.02 4_655 . 4_655 yes
F1 P1 F2 89.43 . . . yes
F1 P1 F3 90.14 . . . yes
F1 P1 F4 99.14 . . . yes
F1 P1 F5 93.59 . . . yes
F1 P1 F1 179.71 . . 4_655 yes
F1 P1 F2 90.57 . . 4_655 yes
F1 P1 F4 80.58 . . 4_655 yes
F1 P1 F5 86.15 . . 4_655 yes
F2 P1 F3 90.74 . . . yes
F2 P1 F4 86.05 . . . yes
F2 P1 F5 66.02 . . . yes
F1 P1 F2 90.57 4_655 . . yes
F2 P1 F2 178.52 . . 4_655 yes
F2 P1 F4 92.50 . . 4_655 yes
F2 P1 F5 112.50 . . 4_655 yes
F3 P1 F4 170.14 . . . yes
F3 P1 F5 156.39 . . . yes
O2 Na1 O4 73.09 . . . yes
O2 Na1 O6 70.95 . . . yes
O2 Na1 O2 176.71 . . 3_566 yes
O2 Na1 O4 109.02 . . 3_566 yes
O2 Na1 O6 106.90 . . 3_566 yes
O4 Na1 O6 76.04 . . . yes
O2 Na1 O4 109.02 3_566 . . yes
O4 Na1 O4 105.02 . . 3_566 yes
O4 Na1 O6 178.90 . . 3_566 yes
O2 Na1 O6 106.90 3_566 . . yes
O4 Na1 O6 178.90 3_566 . . yes
O6 Na1 O6 102.89 . . 3_566 yes
O2 Na1 O4 73.09 3_566 . 3_566 yes
O2 Na1 O6 70.95 3_566 . 3_566 yes
O4 Na1 O6 76.04 3_566 . 3_566 yes
P1 F4 F4 80.14 . . 4_655 yes
P1 F5 F5 66.39 . . 4_655 yes
Ni1 O1 C5 121.59 . . . yes
Ni1 O1 Ni2 115.63 . . . yes
Ni2 O1 C5 122.42 . . . yes
Na1 O2 C25 112.96 . . . yes
Ni1 O2 C25 131.53 . . . yes
Ni1 O2 Na1 83.72 . . . yes
Ni2 O3 C25 135.79 . . . yes
Ni1 O4 Na1 85.46 . . . yes
Ni1 O4 C27 130.84 . . . yes
Na1 O4 C27 128.47 . . . yes
Ni2 O5 C27 132.90 . . . yes
Ni1 O6 C29 131.49 . . . yes
Ni1 O6 Na1 86.37 . . . yes
Na1 O6 C29 118.23 . . . yes
Ni1 O8 C31 121.19 . . . yes
C31 O8 H1 107.00 . . . no
Ni1 O8 H1 107.00 . . . no
C8 N1 C15 111.00 . . . yes
Ni2 N1 C8 111.20 . . . yes
Ni2 N1 C15 107.19 . . . yes
C8 N1 C9 111.03 . . . yes
Ni2 N1 C9 105.51 . . . yes
C9 N1 C15 110.73 . . . yes
Ni2 N2 C14 127.60 . . . yes
C10 N2 C14 119.15 . . . yes
Ni2 N2 C10 112.79 . . . yes
Ni2 N3 C20 124.19 . . . yes
C16 N3 C20 117.89 . . . yes
Ni2 N3 C16 112.87 . . . yes
C21 N4 C22 115.92 . . . yes
Ni1 N4 C22 122.19 . . . yes
Ni1 N4 C21 121.78 . . . yes
C3 C2 C7 117.49 . . . no
C1 C2 C3 120.96 . . . no
C1 C2 C7 121.55 . . . no
C2 C3 C4 122.55 . . . no
C5 C4 C8 119.78 . . . no
C3 C4 C8 120.91 . . . no
C3 C4 C5 119.27 . . . no
C4 C5 C6 117.96 . . . no
O1 C5 C4 119.90 . . . yes
O1 C5 C6 122.15 . . . yes
C7 C6 C21 117.21 . . . no
C5 C6 C21 122.39 . . . no
C5 C6 C7 120.40 . . . no
C2 C7 C6 122.27 . . . no
N1 C8 C4 114.29 . . . yes
N1 C9 C10 110.50 . . . yes
C9 C10 C11 122.58 . . . no
N2 C10 C9 116.14 . . . yes
N2 C10 C11 121.13 . . . yes
C10 C11 C12 119.16 . . . no
C11 C12 C13 119.73 . . . no
C12 C13 C14 118.02 . . . no
N2 C14 C13 122.78 . . . yes
N1 C15 C16 110.95 . . . yes
N3 C16 C15 114.50 . . . yes
C15 C16 C17 122.76 . . . no
N3 C16 C17 122.74 . . . yes
C16 C17 C18 118.66 . . . no
C17 C18 C19 118.71 . . . no
C18 C19 C20 118.75 . . . no
N3 C20 C19 123.24 . . . yes
N4 C21 C6 126.33 . . . yes
N4 C22 C23 112.22 . . . yes
C22 C23 C24 111.80 . . . no
O2 C25 O3 125.71 . . . yes
O2 C25 C26 117.46 . . . yes
O3 C25 C26 116.83 . . . yes
O5 C27 C28 117.63 . . . yes
O4 C27 C28 116.90 . . . yes
O4 C27 O5 125.47 . . . yes
O6 C29 O7 125.17 . . . yes
O6 C29 C30 115.61 . . . yes
O7 C29 C30 119.23 . . . yes

loop_
_geom_bond_atom_site_label_1
_geom_bond_atom_site_label_2
_geom_bond_distance
_geom_bond_site_symmetry_1
_geom_bond_site_symmetry_2
_geom_bond_publ_flag
Ni1 O1 1.9859 . . yes
Ni1 O2 2.0743 . . yes
Ni1 O4 2.0922 . . yes
Ni1 O6 2.0910 . . yes
Ni1 O8 2.1135 . . yes
Ni1 N4 2.0660 . . yes
Ni2 O1 2.0282 . . yes
Ni2 O3 2.0225 . . yes
Ni2 O5 2.0594 . . yes
Ni2 N1 2.1048 . . yes
Ni2 N2 2.0785 . . yes
Ni2 N3 2.1014 . . yes
P1 F4 1.5923 . 4_655 yes
P1 F5 1.5933 . 4_655 yes
P1 F1 1.5452 . . yes
P1 F2 1.5303 . . yes
P1 F3 1.5520(2) . . yes
P1 F4 1.5923 . . yes
P1 F5 1.5933 . . yes
P1 F1 1.5452 . 4_655 yes
P1 F2 1.5303 . 4_655 yes
Na1 O6 2.3036 . . yes
Na1 O2 2.4214 . 3_566 yes
Na1 O4 2.3377 . 3_566 yes
Na1 O6 2.3036 . 3_566 yes
Na1 O2 2.4214 . . yes
Na1 O4 2.3377 . . yes
F4 F4 0.5456 . 4_655 yes
F5 F5 1.2763 . 4_655 yes
O1 C5 1.3277 . . yes
O2 C25 1.2617 . . yes
O3 C25 1.2460 . . yes
O4 C27 1.2711 . . yes
O5 C27 1.2507 . . yes
O6 C29 1.2917 . . yes
O7 C29 1.2331 . . yes
O8 C31 1.4378 . . yes
O8 H1 0.9600 . . no
N1 C9 1.4761 . . yes
N1 C8 1.4872 . . yes
N1 C15 1.4849 . . yes
N2 C14 1.3385 . . yes
N2 C10 1.3517 . . yes
N3 C20 1.3387 . . yes
N3 C16 1.3386 . . yes
N4 C22 1.4742 . . yes
N4 C21 1.2814 . . yes
C1 C2 1.5328 . . no
C2 C7 1.3684 . . no
C2 C3 1.3958 . . no
C3 C4 1.3836 . . no
C4 C5 1.4219 . . no
C4 C8 1.4965 . . no
C5 C6 1.4020 . . no
C6 C21 1.4641 . . no
C6 C7 1.3897 . . no
C9 C10 1.5008 . . no
C10 C11 1.3918 . . no
C11 C12 1.3786 . . no
C12 C13 1.3895 . . no
C13 C14 1.3831 . . no
C15 C16 1.5029 . . no
C16 C17 1.3783 . . no
C17 C18 1.3994 . . no
C18 C19 1.3747 . . no
C19 C20 1.3788 . . no
C22 C23 1.5049 . . no
C23 C24 1.5326 . . no
C25 C26 1.5155 . . no
C27 C28 1.5008 . . no
C29 C30 1.5221 . . no
C1 H4 0.9800 . . no
C1 H2 0.9800 . . no
C1 H3 0.9800 . . no
C3 H5 0.9500 . . no
C7 H6 0.9500 . . no
C8 H8 0.9900 . . no
C8 H7 0.9900 . . no
C9 H9 0.9900 . . no
C9 H10 0.9900 . . no
C11 H11 0.9500 . . no
C12 H12 0.9500 . . no
C13 H13 0.9500 . . no
C14 H14 0.9500 . . no
C15 H16 0.9900 . . no
C15 H15 0.9900 . . no
C17 H17 0.9500 . . no
C18 H18 0.9500 . . no
C19 H19 0.9500 . . no
C20 H20 0.9500 . . no
C21 H21 0.9500 . . no
C22 H23 0.9900 . . no
C22 H22 0.9900 . . no
C23 H24 0.9900 . . no
C23 H25 0.9900 . . no
C24 H28 0.9800 . . no
C24 H26 0.9800 . . no
C24 H27 0.9800 . . no
C26 H29 0.9500 . . no
C26 H30 0.9500 . . no
C26 H31 0.9500 . . no
C28 H32 0.9800 . . no
C28 H33 0.9800 . . no
C28 H34 0.9800 . . no
C30 H37 0.9800 . . no
C30 H35 0.9800 . . no
C30 H36 0.9800 . . no
C31 H39 0.9800 . . no
C31 H40 0.9800 . . no
C31 H38 0.9800 . . no
